data_4072061
loop_
_publ_author_name
'Trovitch, Ryan J.'
'Lobkovsky, Emil'
'Bouwkamp, Marco W.'
'Chirik, Paul J.'

_publ_section_title
;
 Carbon&#x2212;Oxygen Bond Cleavage by Bis(imino)pyridine Iron Compounds:
 Catalyst Deactivation Pathways and Observation of Acyl C&#x2212;O Bond
 Cleavage in Esters
;
_journal_issue 23
_journal_name_full Organometallics
_journal_page_first 6264
_journal_paper_doi 10.1021/om8005596
_journal_volume 27
_journal_year 2008
_chemical_formula_moiety 'C40 H48 Fe N3 O2'
_chemical_formula_sum 'C40 H48 Fe N3 O2'
_chemical_formula_weight 658.66
_chemical_name_systematic
;

 ?

;
_space_group_IT_number 2
_symmetry_cell_setting triclinic
_symmetry_space_group_name_Hall '-P 1'
_symmetry_space_group_name_H-M 'P -1'
_atom_sites_solution_hydrogens geom
_atom_sites_solution_primary direct
_atom_sites_solution_secondary difmap
_audit_creation_method SHELXL-97
_cell_angle_alpha 70.793(3)
_cell_angle_beta 89.882(3)
_cell_angle_gamma 65.349(3)
_cell_formula_units_Z 2
_cell_length_a 11.8995(8)
_cell_length_b 12.1700(7)
_cell_length_c 14.3484(10)
_cell_measurement_reflns_used 3153
_cell_measurement_temperature 173(2)
_cell_measurement_theta_max 0.00
_cell_measurement_theta_min 0.00
_cell_volume 1761.1(2)
_computing_cell_refinement 'Bruker SAINT+'
_computing_data_collection 'Bruker APEX2'
_computing_data_reduction 'Bruker SAINT+'
_computing_molecular_graphics 'Bruker SHELXTL'
_computing_publication_material 'Bruker SHELXTL'
_computing_structure_refinement 'SHELXL-97 (Sheldrick, 1997)'
_computing_structure_solution 'SHELXS-97 (Sheldrick, 1990)'
_diffrn_ambient_temperature 173(2)
_diffrn_measured_fraction_theta_full 0.999
_diffrn_measured_fraction_theta_max 0.999
_diffrn_measurement_device_type 'Bruker X8 APEX II diffractometer'
_diffrn_measurement_method 'phi and omega scans'
_diffrn_radiation_monochromator graphite
_diffrn_radiation_source 'fine-focus sealed tube'
_diffrn_radiation_type MoK\a
_diffrn_radiation_wavelength 0.71073
_diffrn_reflns_av_R_equivalents 0.0667
_diffrn_reflns_av_sigmaI/netI 0.0747
_diffrn_reflns_limit_h_max 11
_diffrn_reflns_limit_h_min -13
_diffrn_reflns_limit_k_max 14
_diffrn_reflns_limit_k_min -14
_diffrn_reflns_limit_l_max 16
_diffrn_reflns_limit_l_min -16
_diffrn_reflns_number 24814
_diffrn_reflns_theta_full 24.71
_diffrn_reflns_theta_max 24.71
_diffrn_reflns_theta_min 1.52
_exptl_absorpt_coefficient_mu 0.466
_exptl_absorpt_correction_T_max 0.9884
_exptl_absorpt_correction_T_min 0.8355
_exptl_absorpt_correction_type multi-scan
_exptl_absorpt_process_details SADABS
_exptl_crystal_colour black
_exptl_crystal_density_diffrn 1.242
_exptl_crystal_density_method 'not measured'
_exptl_crystal_description plate
_exptl_crystal_F_000 702
_exptl_crystal_size_max 0.40
_exptl_crystal_size_mid 0.20
_exptl_crystal_size_min 0.03
_refine_diff_density_max 0.272
_refine_diff_density_min -0.290
_refine_diff_density_rms 0.059
_refine_ls_extinction_method none
_refine_ls_goodness_of_fit_ref 1.016
_refine_ls_hydrogen_treatment riding
_refine_ls_matrix_type full
_refine_ls_number_parameters 443
_refine_ls_number_reflns 5986
_refine_ls_number_restraints 0
_refine_ls_restrained_S_all 1.016
_refine_ls_R_factor_all 0.0773
_refine_ls_R_factor_gt 0.0484
_refine_ls_shift/su_max 0.022
_refine_ls_shift/su_mean 0.002
_refine_ls_structure_factor_coef Fsqd
_refine_ls_weighting_details 'calc w=1/[\s^2^(Fo^2^)+(0.0395P)^2^+0.3313P] where P=(Fo^2^+2Fc^2^)/3'
_refine_ls_weighting_scheme calc
_refine_ls_wR_factor_gt 0.0900
_refine_ls_wR_factor_ref 0.0994
_reflns_number_gt 4348
_reflns_number_total 5986
_reflns_threshold_expression >2sigma(I)
_cod_data_source_file om8005596_si_005.cif
_cod_data_source_block rt30
_cod_depositor_comments
;
The following automatic conversions were performed:

'_symmetry_cell_setting' value 'Triclinic' changed to 'triclinic'
according to /home/saulius/struct/CIF-dictionaries/cif_core.dic
dictionary named 'cif_core.dic' version 2.4.1 from 2010-06-29.

Automatic conversion script
Id: cif_fix_values 1715 2011-07-08 13:25:40Z adriana 
;
_cod_original_sg_symbol_H-M P-1
_cod_database_code 4072061

loop_
_symmetry_equiv_pos_as_xyz
'x, y, z'
'-x, -y, -z'

loop_
_atom_site_label
_atom_site_type_symbol
_atom_site_fract_x
_atom_site_fract_y
_atom_site_fract_z
_atom_site_U_iso_or_equiv
_atom_site_adp_type
_atom_site_occupancy
_atom_site_symmetry_multiplicity
_atom_site_calc_flag
_atom_site_refinement_flags
Fe1 Fe 0.76254(2) 0.09809(2) 0.298264(19) 0.02099(8) Uani 1 1 d .
O1 O 0.64853(11) 0.12329(11) 0.17270(9) 0.0252(4) Uani 1 1 d .
O2 O 0.84711(11) 0.07922(11) 0.17195(9) 0.0254(3) Uani 1 1 d .
N1 N 0.78851(12) -0.09771(12) 0.38016(10) 0.0184(4) Uani 1 1 d .
N2 N 0.81588(12) 0.06580(12) 0.43950(10) 0.0179(4) Uani 1 1 d .
N3 N 0.74098(13) 0.28144(12) 0.29615(10) 0.0200(4) Uani 1 1 d .
C1 C 0.84314(17) -0.27086(16) 0.54695(14) 0.0268(5) Uani 1 1 d .
H1A H 0.8274 -0.3186 0.5094 0.032 Uiso 1 1 calc R
H1B H 0.7836 -0.2580 0.5941 0.032 Uiso 1 1 calc R
H1C H 0.9287 -0.3204 0.5838 0.032 Uiso 1 1 calc R
C2 C 0.82736(16) -0.14194(15) 0.47602(13) 0.0194(5) Uani 1 1 d .
C3 C 0.84870(15) -0.05333(15) 0.51251(13) 0.0173(5) Uani 1 1 d .
C4 C 0.89419(15) -0.07891(16) 0.60999(13) 0.0217(5) Uani 1 1 d .
H4 H 0.9193(4) -0.1673(15) 0.6627(9) 0.024 Uiso 1 1 calc R
C5 C 0.90497(17) 0.01786(17) 0.63469(14) 0.0268(5) Uani 1 1 d .
H5 H 0.9374(6) 0.0009(4) 0.7012(13) 0.029 Uiso 1 1 calc R
C6 C 0.86773(16) 0.14006(16) 0.56097(13) 0.0221(5) Uani 1 1 d .
H6 H 0.87307(18) 0.2077(12) 0.5771(3) 0.024 Uiso 1 1 calc R
C7 C 0.82329(15) 0.16236(15) 0.46497(13) 0.0178(5) Uani 1 1 d .
C8 C 0.77671(15) 0.28487(16) 0.38085(13) 0.0205(5) Uani 1 1 d .
C9 C 0.76825(18) 0.40414(16) 0.39590(14) 0.0298(6) Uani 1 1 d .
H9A H 0.7426 0.4756 0.3312 0.036 Uiso 1 1 calc R
H9B H 0.8502 0.3870 0.4266 0.036 Uiso 1 1 calc R
H9C H 0.7064 0.4277 0.4398 0.036 Uiso 1 1 calc R
C10 C 0.74848(16) -0.16627(15) 0.33396(13) 0.0201(5) Uani 1 1 d .
C11 C 0.82513(16) -0.22918(15) 0.27497(13) 0.0220(5) Uani 1 1 d .
C12 C 0.77540(18) -0.27702(16) 0.21963(14) 0.0296(6) Uani 1 1 d .
H12 H 0.8268(10) -0.3198(8) 0.1775(8) 0.033 Uiso 1 1 calc R
C13 C 0.65594(18) -0.26630(17) 0.22213(15) 0.0325(6) Uani 1 1 d .
H13 H 0.6223(7) -0.2994(7) 0.1808(8) 0.036 Uiso 1 1 calc R
C14 C 0.58373(18) -0.20858(17) 0.28325(14) 0.0301(6) Uani 1 1 d .
H14 H 0.5059(16) -0.20457(18) 0.28682(16) 0.033 Uiso 1 1 calc R
C15 C 0.62678(16) -0.15639(16) 0.33953(14) 0.0233(5) Uani 1 1 d .
C16 C 0.95983(16) -0.25063(17) 0.27653(14) 0.0270(5) Uani 1 1 d .
H16 H 0.9654(2) -0.1804(13) 0.2871(2) 0.030 Uiso 1 1 calc R
C17 C 1.00995(19) -0.25975(19) 0.18069(15) 0.0397(7) Uani 1 1 d .
H17A H 1.0113 -0.3364 0.1711 0.048 Uiso 1 1 calc R
H17B H 1.0951 -0.2670 0.1850 0.048 Uiso 1 1 calc R
H17C H 0.9558 -0.1818 0.1240 0.048 Uiso 1 1 calc R
C18 C 1.04309(18) -0.37442(18) 0.36301(15) 0.0366(6) Uani 1 1 d .
H18A H 1.0154 -0.3675 0.4261 0.044 Uiso 1 1 calc R
H18B H 1.1300 -0.3869 0.3645 0.044 Uiso 1 1 calc R
H18C H 1.0375 -0.4485 0.3541 0.044 Uiso 1 1 calc R
C19 C 0.54121(17) -0.08680(17) 0.40058(14) 0.0301(6) Uani 1 1 d .
H19 H 0.5942(10) -0.0735(3) 0.4466(8) 0.033 Uiso 1 1 calc R
C20 C 0.44451(19) 0.04658(19) 0.33240(16) 0.0410(7) Uani 1 1 d .
H20A H 0.4873 0.0946 0.2920 0.049 Uiso 1 1 calc R
H20B H 0.3947 0.0941 0.3730 0.049 Uiso 1 1 calc R
H20C H 0.3894 0.0368 0.2883 0.049 Uiso 1 1 calc R
C21 C 0.4794(2) -0.1654(2) 0.46549(16) 0.0498(7) Uani 1 1 d .
H21A H 0.4214 -0.1734 0.4227 0.060 Uiso 1 1 calc R
H21B H 0.4333 -0.1214 0.5094 0.060 Uiso 1 1 calc R
H21C H 0.5439 -0.2519 0.5061 0.060 Uiso 1 1 calc R
C22 C 0.68159(16) 0.39799(15) 0.20918(13) 0.0207(5) Uani 1 1 d .
C23 C 0.55242(17) 0.47450(16) 0.19794(14) 0.0260(5) Uani 1 1 d .
C24 C 0.49536(18) 0.58184(17) 0.11028(14) 0.0314(6) Uani 1 1 d .
H24 H 0.4146(17) 0.6309(10) 0.1021(2) 0.035 Uiso 1 1 calc R
C25 C 0.56209(18) 0.61321(17) 0.03600(15) 0.0332(6) Uani 1 1 d .
H25 H 0.5204(8) 0.6881(14) -0.0242(12) 0.037 Uiso 1 1 calc R
C26 C 0.68778(19) 0.53748(17) 0.04822(14) 0.0318(6) Uani 1 1 d .
H26 H 0.7344(9) 0.5605(5) -0.0041(10) 0.035 Uiso 1 1 calc R
C27 C 0.75108(17) 0.42777(16) 0.13402(13) 0.0228(5) Uani 1 1 d .
C28 C 0.47392(17) 0.44341(19) 0.27622(15) 0.0350(6) Uani 1 1 d .
H28 H 0.5271(11) 0.3686(15) 0.3288(11) 0.038 Uiso 1 1 calc R
C29 C 0.4133(2) 0.5518(2) 0.31871(17) 0.0518(8) Uani 1 1 d .
H29A H 0.4782 0.5694 0.3436 0.062 Uiso 1 1 calc R
H29B H 0.3703 0.5244 0.3736 0.062 Uiso 1 1 calc R
H29C H 0.3526 0.6306 0.2660 0.062 Uiso 1 1 calc R
C30 C 0.37459(19) 0.4152(2) 0.23569(18) 0.0515(8) Uani 1 1 d .
H30A H 0.3145 0.4937 0.1825 0.062 Uiso 1 1 calc R
H30B H 0.3307 0.3875 0.2897 0.062 Uiso 1 1 calc R
H30C H 0.4148 0.3461 0.2088 0.062 Uiso 1 1 calc R
C31 C 0.89113(17) 0.34537(17) 0.14411(14) 0.0262(5) Uani 1 1 d .
H31 H 0.9130(4) 0.2624(15) 0.1971(10) 0.029 Uiso 1 1 calc R
C32 C 0.96620(18) 0.40732(18) 0.17392(16) 0.0384(6) Uani 1 1 d .
H32A H 1.0559 0.3508 0.1821 0.046 Uiso 1 1 calc R
H32B H 0.9453 0.4192 0.2371 0.046 Uiso 1 1 calc R
H32C H 0.9456 0.4917 0.1217 0.046 Uiso 1 1 calc R
C33 C 0.9287(2) 0.31965(19) 0.04951(15) 0.0438(7) Uani 1 1 d .
H33A H 0.8778 0.2834 0.0288 0.053 Uiso 1 1 calc R
H33B H 1.0174 0.2579 0.0622 0.053 Uiso 1 1 calc R
H33C H 0.9153 0.4011 -0.0037 0.053 Uiso 1 1 calc R
C34 C 0.74528(17) 0.09385(16) 0.13039(13) 0.0220(5) Uani 1 1 d .
C35 C 0.74230(16) 0.07006(16) 0.03581(13) 0.0219(5) Uani 1 1 d .
C36 C 0.83394(18) 0.07399(17) -0.02309(14) 0.0284(5) Uani 1 1 d .
H36 H 0.8964(12) 0.0978(5) -0.0042(4) 0.031 Uiso 1 1 calc R
C37 C 0.83724(19) 0.04460(19) -0.10766(15) 0.0374(6) Uani 1 1 d .
H37 H 0.8996(13) 0.0475(2) -0.1468(8) 0.041 Uiso 1 1 calc R
C38 C 0.74920(19) 0.0108(2) -0.13536(16) 0.0416(6) Uani 1 1 d .
H38 H 0.75124(19) -0.0097(5) -0.1960(12) 0.046 Uiso 1 1 calc R
C39 C 0.6584(2) 0.0060(2) -0.07697(16) 0.0458(6) Uani 1 1 d .
H39 H 0.5989(13) -0.0193(6) -0.0948(4) 0.050 Uiso 1 1 calc R
C40 C 0.65286(18) 0.03781(18) 0.00771(15) 0.0344(6) Uani 1 1 d .
H40 H 0.5852(13) 0.03740(18) 0.0478(8) 0.038 Uiso 1 1 calc R

loop_
_atom_site_aniso_label
_atom_site_aniso_U_11
_atom_site_aniso_U_22
_atom_site_aniso_U_33
_atom_site_aniso_U_23
_atom_site_aniso_U_13
_atom_site_aniso_U_12
Fe1 0.02740(14) 0.02152(11) 0.01543(13) -0.00712(9) 0.00524(11) -0.01172(10)
O1 0.0226(6) 0.0310(6) 0.0192(7) -0.0099(5) 0.0072(5) -0.0086(5)
O2 0.0244(6) 0.0354(6) 0.0216(7) -0.0141(5) 0.0061(5) -0.0151(5)
N1 0.0179(7) 0.0198(6) 0.0204(8) -0.0110(6) 0.0062(6) -0.0081(6)
N2 0.0195(7) 0.0190(6) 0.0155(8) -0.0055(6) 0.0061(6) -0.0094(6)
N3 0.0222(7) 0.0194(6) 0.0162(8) -0.0040(6) 0.0040(6) -0.0092(6)
C1 0.0305(10) 0.0219(8) 0.0245(11) -0.0057(7) 0.0050(8) -0.0103(8)
C2 0.0195(9) 0.0183(8) 0.0169(9) -0.0047(7) 0.0047(8) -0.0065(7)
C3 0.0150(8) 0.0213(8) 0.0154(9) -0.0068(7) 0.0057(7) -0.0076(7)
C4 0.0208(9) 0.0223(8) 0.0181(10) -0.0044(7) 0.0071(8) -0.0081(7)
C5 0.0323(10) 0.0347(9) 0.0145(10) -0.0096(8) 0.0042(8) -0.0153(8)
C6 0.0237(9) 0.0268(8) 0.0220(10) -0.0128(7) 0.0068(8) -0.0137(7)
C7 0.0155(8) 0.0216(8) 0.0204(9) -0.0117(7) 0.0095(7) -0.0088(7)
C8 0.0197(9) 0.0233(8) 0.0203(10) -0.0076(7) 0.0073(8) -0.0114(7)
C9 0.0388(11) 0.0276(9) 0.0243(11) -0.0103(8) 0.0028(9) -0.0152(8)
C10 0.0268(9) 0.0160(8) 0.0168(9) -0.0056(7) 0.0029(8) -0.0092(7)
C11 0.0263(9) 0.0148(8) 0.0226(10) -0.0066(7) 0.0034(8) -0.0071(7)
C12 0.0369(11) 0.0214(8) 0.0307(11) -0.0128(8) 0.0084(9) -0.0104(8)
C13 0.0407(11) 0.0288(9) 0.0334(11) -0.0160(8) 0.0024(9) -0.0165(8)
C14 0.0242(9) 0.0318(9) 0.0370(12) -0.0106(8) 0.0022(9) -0.0161(8)
C15 0.0228(9) 0.0212(8) 0.0244(10) -0.0063(7) 0.0029(8) -0.0097(7)
C16 0.0266(10) 0.0212(8) 0.0350(11) -0.0127(8) 0.0085(9) -0.0104(7)
C17 0.0389(12) 0.0403(11) 0.0367(12) -0.0153(9) 0.0174(10) -0.0135(9)
C18 0.0333(11) 0.0368(10) 0.0349(12) -0.0106(9) 0.0046(10) -0.0129(9)
C19 0.0260(10) 0.0373(9) 0.0323(11) -0.0180(8) 0.0089(9) -0.0147(8)
C20 0.0385(12) 0.0415(10) 0.0446(13) -0.0236(9) 0.0131(10) -0.0131(9)
C21 0.0513(12) 0.0611(13) 0.0464(14) -0.0206(10) 0.0288(11) -0.0324(10)
C22 0.0296(9) 0.0186(8) 0.0161(9) -0.0068(7) 0.0032(8) -0.0123(7)
C23 0.0260(10) 0.0214(8) 0.0288(11) -0.0077(7) 0.0031(8) -0.0099(7)
C24 0.0249(10) 0.0264(9) 0.0353(12) -0.0089(8) -0.0014(9) -0.0059(8)
C25 0.0412(11) 0.0213(9) 0.0263(11) -0.0007(8) -0.0042(10) -0.0098(9)
C26 0.0421(11) 0.0269(9) 0.0225(11) -0.0041(8) 0.0077(9) -0.0154(8)
C27 0.0309(10) 0.0191(8) 0.0200(10) -0.0083(7) 0.0045(8) -0.0116(7)
C28 0.0268(10) 0.0353(10) 0.0340(12) -0.0055(9) 0.0074(9) -0.0110(9)
C29 0.0413(12) 0.0664(13) 0.0516(14) -0.0280(11) 0.0198(11) -0.0224(11)
C30 0.0457(12) 0.0498(12) 0.0622(16) -0.0145(11) 0.0157(12) -0.0283(10)
C31 0.0311(10) 0.0218(8) 0.0244(10) -0.0066(7) 0.0107(8) -0.0119(8)
C32 0.0361(11) 0.0345(10) 0.0403(13) -0.0100(9) 0.0059(10) -0.0145(9)
C33 0.0512(13) 0.0381(10) 0.0430(13) -0.0193(9) 0.0238(10) -0.0171(10)
C34 0.0266(10) 0.0156(8) 0.0204(10) -0.0045(7) 0.0054(8) -0.0077(7)
C35 0.0186(9) 0.0221(8) 0.0219(10) -0.0075(7) 0.0022(8) -0.0064(7)
C36 0.0324(10) 0.0382(9) 0.0235(10) -0.0169(8) 0.0095(8) -0.0192(8)
C37 0.0358(11) 0.0548(11) 0.0315(11) -0.0224(9) 0.0152(9) -0.0238(9)
C38 0.0368(11) 0.0670(12) 0.0335(11) -0.0319(9) 0.0120(10) -0.0239(10)
C39 0.0431(11) 0.0769(12) 0.0418(13) -0.0357(10) 0.0118(10) -0.0380(10)
C40 0.0262(10) 0.0502(11) 0.0336(12) -0.0214(9) 0.0093(9) -0.0185(9)

loop_
_atom_type_symbol
_atom_type_description
_atom_type_scat_dispersion_real
_atom_type_scat_dispersion_imag
_atom_type_scat_source
C C 0.0033 0.0016 'International Tables Vol C Tables 4.2.6.8 and 6.1.1.4'
H H 0.0000 0.0000 'International Tables Vol C Tables 4.2.6.8 and 6.1.1.4'
N N 0.0061 0.0033 'International Tables Vol C Tables 4.2.6.8 and 6.1.1.4'
O O 0.0106 0.0060 'International Tables Vol C Tables 4.2.6.8 and 6.1.1.4'
Fe Fe 0.3463 0.8444 'International Tables Vol C Tables 4.2.6.8 and 6.1.1.4'

loop_
_geom_angle_atom_site_label_1
_geom_angle_atom_site_label_2
_geom_angle_atom_site_label_3
_geom_angle
N2 Fe1 O2 137.69(5)
N2 Fe1 O1 158.21(6)
O2 Fe1 O1 62.68(5)
N2 Fe1 N3 75.99(6)
O2 Fe1 N3 103.99(5)
O1 Fe1 N3 109.91(5)
N2 Fe1 N1 75.26(6)
O2 Fe1 N1 102.26(5)
O1 Fe1 N1 94.41(5)
N3 Fe1 N1 150.27(6)
N2 Fe1 C34 166.30(5)
O2 Fe1 C34 31.36(6)
O1 Fe1 C34 31.45(5)
N3 Fe1 C34 111.99(6)
N1 Fe1 C34 97.69(6)
C34 O1 Fe1 88.31(11)
C34 O2 Fe1 89.00(11)
C2 N1 C10 122.24(14)
C2 N1 Fe1 115.74(12)
C10 N1 Fe1 121.46(10)
C3 N2 C7 119.08(15)
C3 N2 Fe1 120.80(13)
C7 N2 Fe1 120.10(10)
C8 N3 C22 121.09(15)
C8 N3 Fe1 116.23(11)
C22 N3 Fe1 122.51(12)
N1 C2 C3 115.16(15)
N1 C2 C1 124.22(18)
C3 C2 C1 120.53(16)
N2 C3 C4 120.94(17)
N2 C3 C2 112.80(15)
C4 C3 C2 126.25(15)
C3 C4 C5 119.70(15)
C4 C5 C6 119.19(18)
C7 C6 C5 119.75(19)
C6 C7 N2 121.27(15)
C6 C7 C8 126.48(18)
N2 C7 C8 112.24(16)
N3 C8 C7 115.16(17)
N3 C8 C9 124.81(15)
C7 C8 C9 120.00(17)
C11 C10 C15 121.18(18)
C11 C10 N1 119.69(17)
C15 C10 N1 118.73(16)
C12 C11 C10 117.82(18)
C12 C11 C16 121.03(17)
C10 C11 C16 121.06(18)
C13 C12 C11 122.14(19)
C12 C13 C14 119.2(2)
C13 C14 C15 121.71(19)
C14 C15 C10 117.85(18)
C14 C15 C19 119.75(17)
C10 C15 C19 122.35(18)
C11 C16 C17 113.87(17)
C11 C16 C18 109.82(16)
C17 C16 C18 108.52(15)
C15 C19 C21 112.50(17)
C15 C19 C20 110.04(16)
C21 C19 C20 111.56(16)
C23 C22 C27 121.17(15)
C23 C22 N3 118.79(16)
C27 C22 N3 119.86(14)
C24 C23 C22 117.89(18)
C24 C23 C28 119.47(16)
C22 C23 C28 122.63(15)
C25 C24 C23 121.80(17)
C26 C25 C24 119.48(17)
C25 C26 C27 121.81(19)
C26 C27 C22 117.84(16)
C26 C27 C31 120.06(17)
C22 C27 C31 122.10(14)
C23 C28 C30 111.49(19)
C23 C28 C29 111.92(18)
C30 C28 C29 110.54(17)
C33 C31 C27 112.60(16)
C33 C31 C32 109.59(17)
C27 C31 C32 111.26(16)
O2 C34 O1 119.54(18)
O2 C34 C35 119.50(16)
O1 C34 C35 120.89(17)
O2 C34 Fe1 59.64(10)
O1 C34 Fe1 60.24(10)
C35 C34 Fe1 171.46(12)
C40 C35 C36 119.28(19)
C40 C35 C34 120.90(18)
C36 C35 C34 119.75(19)
C37 C36 C35 120.6(2)
C36 C37 C38 120.3(2)
C39 C38 C37 119.3(2)
C38 C39 C40 120.8(2)
C35 C40 C39 119.6(2)

loop_
_geom_bond_atom_site_label_1
_geom_bond_atom_site_label_2
_geom_bond_distance
Fe1 N2 1.9842(15)
Fe1 O2 2.1033(13)
Fe1 O1 2.1166(13)
Fe1 N3 2.1269(15)
Fe1 N1 2.1678(14)
Fe1 C34 2.437(2)
O1 C34 1.272(2)
O2 C34 1.268(2)
N1 C2 1.305(2)
N1 C10 1.435(2)
N2 C3 1.372(2)
N2 C7 1.375(2)
N3 C8 1.308(2)
N3 C22 1.4392(19)
C1 C2 1.496(2)
C2 C3 1.450(3)
C3 C4 1.386(2)
C4 C5 1.389(3)
C5 C6 1.394(2)
C6 C7 1.374(2)
C7 C8 1.455(2)
C8 C9 1.499(3)
C10 C11 1.405(3)
C10 C15 1.407(3)
C11 C12 1.383(3)
C11 C16 1.512(3)
C12 C13 1.374(3)
C13 C14 1.378(3)
C14 C15 1.389(3)
C15 C19 1.512(3)
C16 C17 1.517(3)
C16 C18 1.523(2)
C19 C21 1.523(3)
C19 C20 1.522(2)
C22 C23 1.401(2)
C22 C27 1.403(3)
C23 C24 1.390(2)
C23 C28 1.513(3)
C24 C25 1.376(3)
C25 C26 1.365(3)
C26 C27 1.396(2)
C27 C31 1.522(2)
C28 C30 1.525(3)
C28 C29 1.538(3)
C31 C33 1.517(3)
C31 C32 1.525(3)
C34 C35 1.481(3)
C35 C40 1.380(3)
C35 C36 1.385(3)
C36 C37 1.370(3)
C37 C38 1.377(3)
C38 C39 1.375(3)
C39 C40 1.385(3)
